data_4113459
loop_
_publ_author_name
'Sebastien Pillet'
'Guang Wu'
'Vichien Kulsomphob'
'Benjamin G. Harvey'
'Richard D. Ernst'
'Philip Coppens'

_publ_contact_author_address
;
Department of Chemistry, University of New York at Buffalo, 
Buffalo, New York 14260
;
_publ_contact_author_email ' coppens@acsu.buffalo.edu'
_publ_contact_author_name ' Philip Coppens'
_publ_section_title
;
 Investigation of Zr-C, Zr-N, and Potential Agostic Interactions in an
 Organozirconium Complex by Experimental Electron Density Analysis
;
_journal_name_full 'Journal of the American Chemical Society'
_journal_page_first 1937
_journal_page_last 1949
_journal_paper_doi 10.1021/ja021133i
_journal_volume 125
_journal_year 2003
_chemical_formula_moiety 'C24 H35 N Zr'
_chemical_formula_sum 'C24 H35 N Zr'
_chemical_formula_weight 428.7672
_chemical_name_common
;
 ?                                                         
;
_chemical_name_systematic
; 
 ? 
;
_space_group_IT_number 14
_symmetry_cell_setting monoclinic
_symmetry_space_group_name_Hall '-P 2yn'
_symmetry_space_group_name_H-M 'P 1 21/n 1'
_atom_sites_solution_hydrogens geom
_atom_sites_solution_primary direct
_atom_sites_solution_secondary difmap
_audit_creation_method SHELXL-97
_cell_angle_alpha 90.00
_cell_angle_beta 97.482(4)
_cell_angle_gamma 90.00
_cell_formula_units_Z 4
_cell_length_a 8.5981(4)
_cell_length_b 9.3991(5)
_cell_length_c 27.0670(9)
_cell_measurement_reflns_used 41631
_cell_measurement_temperature 16
_cell_measurement_theta_max 48.09
_cell_measurement_theta_min 1.35
_cell_volume 2168.78(17)
_computing_cell_refinement SAINT
_computing_data_collection SAINT
_computing_data_reduction 'SORTAV (Blessing, 1989)'
_computing_structure_refinement 'SHELXL-97 (Sheldrick, 1997)'
_computing_structure_solution 'SHELXS-97 (Sheldrick, 1990)'
_diffrn_ambient_temperature 16
_diffrn_measured_fraction_theta_full 0.48
_diffrn_measured_fraction_theta_max 0.48
_diffrn_measurement_device_type 'Smart CCD'
_diffrn_measurement_method 'phi scans'
_diffrn_radiation_type synchrotron
_diffrn_radiation_wavelength 0.6361
_diffrn_reflns_av_R_equivalents 0.0269
_diffrn_reflns_av_sigmaI/netI 0.2280
_diffrn_reflns_limit_h_max 19
_diffrn_reflns_limit_h_min -20
_diffrn_reflns_limit_k_max 20
_diffrn_reflns_limit_k_min 0
_diffrn_reflns_limit_l_max 43
_diffrn_reflns_limit_l_min 0
_diffrn_reflns_number 41631
_diffrn_reflns_theta_full 48.09
_diffrn_reflns_theta_max 48.26
_diffrn_reflns_theta_min 1.35
_exptl_absorpt_coefficient_mu 2.16
_exptl_absorpt_correction_T_max 0.87
_exptl_absorpt_correction_T_min 0.85
_exptl_absorpt_correction_type empirical
_exptl_absorpt_process_details
;
Absorption correction were performed using SORTAV (Blessing 1989) 
;
_exptl_crystal_density_diffrn 1.314
_exptl_crystal_description irregular
_exptl_crystal_F_000 904
_exptl_crystal_size_max 0.11
_exptl_crystal_size_mid 0.10
_exptl_crystal_size_min 0.06
_refine_diff_density_max 0.711
_refine_diff_density_min -0.450
_refine_diff_density_rms 0.120
_refine_ls_extinction_method none
_refine_ls_goodness_of_fit_ref 0.76
_refine_ls_hydrogen_treatment mixed
_refine_ls_matrix_type full
_refine_ls_number_parameters 1211
_refine_ls_number_reflns 13948
_refine_ls_number_restraints 0
_refine_ls_restrained_S_all 0.76
_refine_ls_R_factor_all 0.0271
_refine_ls_R_factor_gt 0.0271
_refine_ls_shift/su_max 0.000
_refine_ls_shift/su_mean 0.000
_refine_ls_structure_factor_coef F
_refine_ls_weighting_details
;
 'calc w=1/[\s^2^(Fo)]' 
;
_refine_ls_weighting_scheme calc
_refine_ls_wR_factor_gt 0.0158
_refine_ls_wR_factor_ref 0.0158
_reflns_number_gt 10912
_reflns_number_total 13948
_reflns_threshold_expression >3sigma(I)
_cod_data_source_file ja021133i.cif
_cod_data_source_block Zr-compound
_cod_original_cell_volume 2168.8(2)
_cod_original_sg_symbol_H-M 'P 21/n'
_cod_database_code 4113459

loop_
_symmetry_equiv_pos_as_xyz
'x, y, z'
'-x+1/2, y+1/2, -z+1/2'
'-x, -y, -z'
'x-1/2, -y-1/2, z-1/2'

loop_
_atom_site_label
_atom_site_type_symbol
_atom_site_fract_x
_atom_site_fract_y
_atom_site_fract_z
_atom_site_U_iso_or_equiv
_atom_site_adp_type
_atom_site_occupancy
_atom_site_calc_flag
Zr Zr 0.990868(6) 0.193780(6) 0.127798(2) 0.00688(2) Uani 1 d
N N 0.96722(6) 0.40568(5) 0.13947(2) 0.0102(2) Uani 1 d
C1 C 0.85918(8) -0.03849(7) 0.08688(2) 0.0125(2) Uani 1 d
C2 C 0.84358(7) 0.07307(7) 0.05278(2) 0.0103(2) Uani 1 d
C3 C 0.97093(7) 0.15434(7) 0.03692(2) 0.0103(2) Uani 1 d
C4 C 1.13689(7) 0.14226(7) 0.05148(2) 0.0105(2) Uani 1 d
C5 C 1.21119(7) 0.06045(7) 0.09074(2) 0.0128(2) Uani 1 d
C6 C 0.67939(8) 0.12219(8) 0.03234(2) 0.0150(3) Uani 1 d
C7 C 1.23901(8) 0.24569(8) 0.02678(2) 0.0151(3) Uani 1 d
C8 C 1.14064(7) 0.15113(7) 0.20552(2) 0.0114(2) Uani 1 d
C9 C 1.00907(7) 0.05419(7) 0.20341(2) 0.0102(2) Uani 1 d
C10 C 0.84787(7) 0.09247(7) 0.19262(2) 0.0100(2) Uani 1 d
C11 C 0.77430(7) 0.22687(6) 0.17984(2) 0.0101(2) Uani 1 d
C12 C 1.04715(8) -0.10370(7) 0.20690(2) 0.0141(3) Uani 1 d
C13 C 0.59968(8) 0.21761(7) 0.16101(2) 0.0141(3) Uani 1 d
C14 C 0.82266(8) 0.36622(7) 0.20732(2) 0.0111(2) Uani 1 d
C15 C 0.87564(7) 0.48302(6) 0.17231(2) 0.0095(2) Uani 1 d
C16 C 1.11223(7) 0.46495(6) 0.12439(2) 0.0098(2) Uani 1 d
C17 C 1.22476(8) 0.52955(7) 0.16714(2) 0.0138(3) Uani 1 d
C18 C 1.08358(8) 0.56714(8) 0.07984(2) 0.0151(3) Uani 1 d
C19 C 0.73966(7) 0.57105(7) 0.14584(2) 0.0099(2) Uani 1 d
C20 C 0.67061(7) 0.67635(7) 0.17304(2) 0.0115(2) Uani 1 d
C21 C 0.54780(8) 0.76106(7) 0.15034(2) 0.0131(3) Uani 1 d
C22 C 0.49034(8) 0.74073(7) 0.10002(2) 0.0133(3) Uani 1 d
C23 C 0.55660(8) 0.63463(7) 0.07288(2) 0.0134(3) Uani 1 d
C24 C 0.68081(8) 0.55107(7) 0.09565(2) 0.0121(2) Uani 1 d
H1 H 0.96617 -0.09952 0.09363 0.02813 Uiso 1 d
H2 H 0.75440 -0.08234 0.09905 0.02273 Uiso 1 d
H3 H 0.93804 0.23286 0.00838 0.01482 Uiso 1 d
H4 H 1.16313 -0.03620 0.10414 0.02485 Uiso 1 d
H5 H 1.33465 0.07776 0.10246 0.03174 Uiso 1 d
H6 H 0.59213 0.08454 0.05449 0.03735 Uiso 1 d
H7 H 0.64758 0.08216 -0.00507 0.02747 Uiso 1 d
H8 H 0.66166 0.23523 0.02730 0.04056 Uiso 1 d
H9 H 1.17340 0.33850 0.01274 0.03534 Uiso 1 d
H10 H 1.28070 0.19868 -0.00543 0.03065 Uiso 1 d
H11 H 1.34270 0.27353 0.05180 0.02650 Uiso 1 d
H12 H 1.25676 0.10601 0.21273 0.02460 Uiso 1 d
H13 H 1.13006 0.25461 0.22219 0.02654 Uiso 1 d
H14 H 0.76913 0.00390 0.18371 0.02147 Uiso 1 d
H15 H 1.06170 -0.13677 0.24540 0.02292 Uiso 1 d
H16 H 1.15791 -0.12608 0.19370 0.02429 Uiso 1 d
H17 H 0.95375 -0.17028 0.18920 0.02571 Uiso 1 d
H18 H 0.56054 0.30549 0.13682 0.03432 Uiso 1 d
H19 H 0.53226 0.21505 0.19200 0.02309 Uiso 1 d
H20 H 0.56916 0.12259 0.13949 0.02546 Uiso 1 d
H21 H 0.92069 0.34578 0.23564 0.01316 Uiso 1 d
H22 H 0.72775 0.40573 0.22596 0.01615 Uiso 1 d
H23 H 0.94951 0.55264 0.19696 0.00655 Uiso 1 d
H24 H 1.17962 0.37909 0.11136 0.01071 Uiso 1 d
H25 H 1.34256 0.54096 0.15781 0.01895 Uiso 1 d
H26 H 1.18547 0.63104 0.17946 0.02131 Uiso 1 d
H27 H 1.22920 0.46829 0.20105 0.02144 Uiso 1 d
H28 H 1.01596 0.51462 0.04863 0.01723 Uiso 1 d
H29 H 1.02613 0.66193 0.09087 0.01847 Uiso 1 d
H30 H 1.19079 0.59446 0.06528 0.02745 Uiso 1 d
H31 H 0.71064 0.69040 0.21221 0.02049 Uiso 1 d
H32 H 0.49888 0.84359 0.17142 0.01896 Uiso 1 d
H33 H 0.39788 0.80927 0.08294 0.03027 Uiso 1 d
H34 H 0.51283 0.62308 0.03388 0.02491 Uiso 1 d
H35 H 0.73469 0.46938 0.07548 0.02261 Uiso 1 d

loop_
_atom_site_aniso_label
_atom_site_aniso_U_11
_atom_site_aniso_U_22
_atom_site_aniso_U_33
_atom_site_aniso_U_23
_atom_site_aniso_U_13
_atom_site_aniso_U_12
Zr 0.007574(1) 0.007258(1) 0.005825(1) -0.000582(1) -0.000003(1) -0.000305(1)
N 0.0118(2) 0.0092(2) 0.0095(2) -0.0012(1) 0.0024(2) -0.0007(1)
C1 0.0141(2) 0.0122(2) 0.0111(2) -0.0036(2) 0.0011(2) -0.0006(2)
C2 0.0095(2) 0.0129(2) 0.0085(2) -0.0019(2) -0.0001(2) -0.0022(2)
C3 0.0109(2) 0.0123(2) 0.0077(2) -0.0007(2) 0.0014(2) -0.0001(2)
C4 0.0104(2) 0.0123(2) 0.0089(2) -0.0010(2) 0.0023(2) -0.0012(2)
C5 0.0098(2) 0.0149(3) 0.0136(3) 0.0017(2) 0.0005(2) 0.0002(2)
C6 0.0106(2) 0.0219(3) 0.0126(3) -0.0002(2) -0.0016(2) -0.0020(2)
C7 0.0161(3) 0.0170(3) 0.0123(3) -0.0042(2) 0.0058(2) -0.0019(2)
C8 0.0124(2) 0.0126(2) 0.0092(2) -0.0016(2) -0.0026(2) 0.0013(2)
C9 0.0126(2) 0.0102(2) 0.0078(2) -0.0015(2) -0.0009(2) 0.0010(2)
C10 0.0120(2) 0.0096(2) 0.0083(2) -0.0015(2) 0.0014(2) 0.0004(2)
C11 0.0111(2) 0.0103(2) 0.0088(2) -0.0006(2) 0.0018(2) -0.0004(2)
C12 0.0165(3) 0.0106(2) 0.0153(3) 0.0001(2) -0.0001(2) 0.0030(2)
C13 0.0111(2) 0.0161(3) 0.0150(3) -0.0004(2) 0.0021(2) -0.0003(2)
C14 0.0152(2) 0.0110(2) 0.0071(2) -0.0004(2) 0.0022(2) -0.0005(2)
C15 0.0117(2) 0.0090(2) 0.0077(2) 0.0003(2) 0.0012(2) -0.0010(2)
C16 0.0111(2) 0.0092(2) 0.0092(2) -0.0013(2) 0.0012(2) 0.0004(2)
C17 0.0153(2) 0.0137(3) 0.0125(3) -0.0046(2) -0.0006(2) -0.0010(2)
C18 0.0166(3) 0.0151(3) 0.0136(3) -0.0016(2) 0.0014(2) 0.0055(2)
C19 0.0112(2) 0.0099(2) 0.0085(2) 0.0006(2) 0.0015(2) -0.0006(2)
C20 0.0129(2) 0.0112(3) 0.0103(2) 0.0010(2) 0.0019(2) -0.0015(2)
C21 0.0133(2) 0.0122(2) 0.0138(3) 0.0017(2) 0.0031(2) -0.0003(2)
C22 0.0116(2) 0.0142(3) 0.0142(3) 0.0016(2) 0.0016(2) 0.0026(2)
C23 0.0130(2) 0.0170(3) 0.0100(2) 0.0013(2) -0.0002(2) 0.0014(2)
C24 0.0139(2) 0.0139(3) 0.0086(2) 0.0023(2) 0.0002(2) -0.0015(2)

loop_
_atom_type_symbol
_atom_type_description
_atom_type_scat_dispersion_real
_atom_type_scat_dispersion_imag
_atom_type_scat_source
Zr Zr 0.3393 1.1124 'International Tables Vol C Tables 4.2.6.8 and 6.1.1.4'
C C 0.0033 0.0016 'International Tables Vol C Tables 4.2.6.8 and 6.1.1.4'
N N 0.0106 0.0060 'International Tables Vol C Tables 4.2.6.8 and 6.1.1.4'
H H 0.0000 0.0000 'International Tables Vol C Tables 4.2.6.8 and 6.1.1.4'

loop_
_geom_angle_atom_site_label_1
_geom_angle_atom_site_label_2
_geom_angle_atom_site_label_3
_geom_angle
C15 N C16 121.70(5)
C15 C14 C11 112.87(4)
C23 C22 C21 119.37(5)
C19 C20 C21 121.01(5)
C20 C19 C15 118.85(5)
C20 C19 C24 118.52(5)
C15 C19 C24 122.63(5)
N C15 C14 104.12(5)
N C15 C19 115.11(4)
C14 C15 C19 113.56(5)
C6 C2 C3 115.79(5)
C6 C2 C1 118.37(5)
C3 C2 C1 125.71(5)
N C16 C17 114.52(5)
N C16 C18 113.54(5)
C17 C16 C18 111.44(5)
C14 C11 C10 123.42(5)
C14 C11 C13 113.78(5)
C10 C11 C13 114.50(5)
C11 C10 C9 131.17(5)
C3 C4 C7 116.04(5)
C3 C4 C5 126.33(6)
C7 C4 C5 116.92(5)
C24 C23 C22 120.40(5)
C2 C3 C4 129.91(5)
C19 C24 C23 120.67(6)
C10 C9 C12 117.08(5)
C10 C9 C8 125.68(5)
C12 C9 C8 116.81(5)
C20 C21 C22 120.01(6)

loop_
_geom_bond_atom_site_label_1
_geom_bond_atom_site_label_2
_geom_bond_distance
N Zr 2.0309(5)
N C15 1.4564(8)
N C16 1.4710(8)
C9 C12 1.5199(9)
C9 C8 1.4479(8)
C14 C15 1.5565(9)
C14 C11 1.5366(9)
C20 C19 1.4099(9)
C20 C21 1.3991(9)
C19 C15 1.5319(8)
C19 C24 1.3992(7)
C2 C6 1.5195(9)
C2 C3 1.4454(9)
C2 C1 1.3918(9)
C16 C17 1.5335(9)
C16 C18 1.5364(8)
C11 C10 1.4347(8)
C11 C13 1.5239(9)
C10 C9 1.4248(9)
C4 C3 1.4344(9)
C4 C7 1.5217(9)
C4 C5 1.3971(9)
C23 C24 1.4020(9)
C23 C22 1.4029(9)
